data_2217242
loop_
_publ_author_name
'Daszkiewicz, M.'
'Gulay, L. D.'
'Shemet, V. Ya.'
'Pietraszko, A.'

_publ_section_title
;
 Dy~8~SnS~13.61~O~0.39~ from single-crystal data
;
_journal_coeditor_code PK2066
_journal_issue 1
_journal_name_full 'Acta Crystallographica Section E'
_journal_page_first i2
_journal_page_last i2
_journal_paper_doi 10.1107/S1600536807063416
_journal_volume 64
_journal_year 2008
_chemical_formula_iupac 'Dy8 Sn1 S13.61 O0.39'
_chemical_formula_moiety 'Dy8 O0.39 S13.61 Sn'
_chemical_formula_sum 'Dy8 O0.39 S13.61 Sn'
_chemical_formula_weight 1861.27
_chemical_name_systematic
;
Dysprosium tin sulfide oxide
;
_space_group_IT_number 36
_symmetry_cell_setting orthorhombic
_symmetry_space_group_name_Hall 'C 2c -2'
_symmetry_space_group_name_H-M 'C m c 21'
_atom_sites_solution_primary direct
_atom_sites_solution_secondary difmap
_audit_creation_method SHELXL-97
_cell_angle_alpha 90.00
_cell_angle_beta 90.00
_cell_angle_gamma 90.00
_cell_formula_units_Z 4
_cell_length_a 3.7822(8)
_cell_length_b 23.620(5)
_cell_length_c 21.271(4)
_cell_measurement_reflns_used 1910
_cell_measurement_temperature 293(2)
_cell_measurement_theta_max 26.72
_cell_measurement_theta_min 2.58
_cell_volume 1900.3(7)
_computing_cell_refinement 'CrysAlis RED (Oxford Diffraction, 2007)'
_computing_data_collection 'CrysAlis CCD (Oxford Diffraction, 2007)'
_computing_data_reduction 'CrysAlis RED (Oxford Diffraction, 2007)'
_computing_molecular_graphics 'DIAMOND (Brandenburg, 2005)'
_computing_publication_material 'publCIF (Westrip, 2007) and PLATON (Spek, 2003)'
_computing_structure_refinement 'SHELXL97 (Sheldrick, 1997)'
_computing_structure_solution 'SHELXS97 (Sheldrick, 1997)'
_diffrn_ambient_temperature 293(2)
_diffrn_detector_area_resol_mean '1024x1024 with blocks 2x2, 33.133pixel/mm'
_diffrn_measured_fraction_theta_full 0.993
_diffrn_measured_fraction_theta_max 0.993
_diffrn_measurement_device_type 'KUMA KM-4 with CCD area-detector'
_diffrn_measurement_method \w-scan
_diffrn_radiation_monochromator graphite
_diffrn_radiation_source 'fine-focus sealed tube'
_diffrn_radiation_type MoK\a
_diffrn_radiation_wavelength 0.71073
_diffrn_reflns_av_R_equivalents 0.0491
_diffrn_reflns_av_sigmaI/netI 0.0477
_diffrn_reflns_limit_h_max 4
_diffrn_reflns_limit_h_min -4
_diffrn_reflns_limit_k_max 29
_diffrn_reflns_limit_k_min -29
_diffrn_reflns_limit_l_max 26
_diffrn_reflns_limit_l_min -26
_diffrn_reflns_number 11655
_diffrn_reflns_theta_full 26.72
_diffrn_reflns_theta_max 26.72
_diffrn_reflns_theta_min 2.58
_diffrn_standards_number 0
_exptl_absorpt_coefficient_mu 33.798
_exptl_absorpt_correction_T_max 0.716
_exptl_absorpt_correction_T_min 0.104
_exptl_absorpt_correction_type numerical
_exptl_absorpt_process_details '(CrysAlis; Oxford Diffraction, 2007)'
_exptl_crystal_colour red
_exptl_crystal_density_diffrn 6.506
_exptl_crystal_density_method 'not measured'
_exptl_crystal_description needle
_exptl_crystal_F_000 3196
_exptl_crystal_size_max 0.14
_exptl_crystal_size_mid 0.01
_exptl_crystal_size_min 0.01
_refine_diff_density_max 3.045
_refine_diff_density_min -1.561
_refine_ls_abs_structure_details 'Flack (1983), 1089 Friedel pairs'
_refine_ls_abs_structure_Flack 0.0(2)
_refine_ls_extinction_method none
_refine_ls_goodness_of_fit_ref 0.888
_refine_ls_matrix_type full
_refine_ls_number_parameters 141
_refine_ls_number_reflns 2287
_refine_ls_number_restraints 1
_refine_ls_restrained_S_all 0.888
_refine_ls_R_factor_all 0.0349
_refine_ls_R_factor_gt 0.0256
_refine_ls_shift/su_max 0.001
_refine_ls_shift/su_mean <0.001
_refine_ls_structure_factor_coef Fsqd
_refine_ls_weighting_details 'calc w=1/[\s^2^(Fo^2^)+(0.0128P)^2^+0.0000P] where P=(Fo^2^+2Fc^2^)/3'
_refine_ls_weighting_scheme calc
_refine_ls_wR_factor_gt 0.0364
_refine_ls_wR_factor_ref 0.0383
_reflns_number_gt 1910
_reflns_number_total 2287
_reflns_threshold_expression >2\s(I)
_cod_data_source_file pk2066.cif
_cod_data_source_block I
_cod_database_code 2217242
_cod_database_fobs_code 2217242

loop_
_symmetry_equiv_pos_as_xyz
'x, y, z'
'-x, -y, z+1/2'
'x, -y, z+1/2'
'-x, y, z'
'x+1/2, y+1/2, z'
'-x+1/2, -y+1/2, z+1/2'
'x+1/2, -y+1/2, z+1/2'
'-x+1/2, y+1/2, z'

loop_
_atom_site_type_symbol
_atom_site_label
_atom_site_fract_x
_atom_site_fract_y
_atom_site_fract_z
_atom_site_U_iso_or_equiv
_atom_site_adp_type
_atom_site_calc_flag
_atom_site_refinement_flags
_atom_site_occupancy
Dy Dy1 0.0000 0.69122(4) 0.08524(3) 0.0086(2) Uani d S 1
Dy Dy2 0.0000 0.44849(4) 0.24158(5) 0.0242(3) Uani d S 1
Dy Dy3 0.0000 0.10373(4) 0.23391(4) 0.0132(2) Uani d S 1
Dy Dy4 0.0000 0.04543(4) 0.40541(5) 0.0125(2) Uani d S 1
Dy Dy5 0.0000 0.85422(4) 0.07459(5) 0.0106(2) Uani d S 1
Dy Dy6 0.0000 0.27636(4) 0.24724(4) 0.0100(2) Uani d S 1
Dy Dy7 0.0000 0.37415(4) 0.41648(5) 0.0109(2) Uani d S 1
Dy Dy8 0.5000 0.52208(3) 0.07589(4) 0.01244(19) Uani d S 1
Sn Sn1 0.0000 0.70904(6) 0.40908(8) 0.0076(2) Uani d S 1
S S1 0.0000 0.85740(18) 0.2105(2) 0.0088(11) Uani d S 1
S S2 0.5000 0.43628(19) 0.3487(2) 0.0100(10) Uani d S 1
S S3 0.5000 0.7734(2) 0.1121(2) 0.0089(10) Uani d S 1
S S4 0.0000 0.48205(18) 0.4751(2) 0.0086(9) Uani d S 1
S S5 0.0000 0.55462(18) 0.3115(2) 0.0100(10) Uani d S 1
S S6 0.5000 0.63430(18) 0.0139(2) 0.0084(10) Uani d S 1
S S7 0.0000 0.4362(2) 0.1072(2) 0.0121(11) Uani d S 1
S S8 0.0000 0.58602(18) 0.13619(19) 0.0105(9) Uani d S 1
S S9 0.5000 0.7460(2) 0.4772(2) 0.0141(10) Uani d S 1
S S10 0.0000 0.1733(2) 0.3409(2) 0.0169(10) Uani d S 1
S S11 0.0000 0.69522(18) 0.21604(19) 0.0079(9) Uani d S 1
S S12 0.0000 0.6207(2) 0.4722(2) 0.0112(10) Uani d S 1
S S13 0.0000 0.80025(18) 0.3496(2) 0.0096(9) Uani d S 1
O O14 0.0000 0.0010(3) 0.2040(4) 0.034(3) Uani d SP 0.39(4)
S S14 0.0000 0.0010(3) 0.2040(4) 0.034(3) Uani d SP 0.61(4)

loop_
_atom_site_aniso_label
_atom_site_aniso_U_11
_atom_site_aniso_U_22
_atom_site_aniso_U_33
_atom_site_aniso_U_12
_atom_site_aniso_U_13
_atom_site_aniso_U_23
Dy1 0.0068(4) 0.0089(5) 0.0101(5) 0.000 0.000 -0.0003(4)
Dy2 0.0243(5) 0.0308(6) 0.0174(7) 0.000 0.000 -0.0128(5)
Dy3 0.0077(4) 0.0231(5) 0.0089(5) 0.000 0.000 0.0020(4)
Dy4 0.0095(5) 0.0173(5) 0.0106(5) 0.000 0.000 0.0007(4)
Dy5 0.0062(4) 0.0107(4) 0.0149(5) 0.000 0.000 0.0034(4)
Dy6 0.0069(4) 0.0122(4) 0.0110(5) 0.000 0.000 0.0010(4)
Dy7 0.0083(4) 0.0162(5) 0.0083(5) 0.000 0.000 -0.0014(4)
Dy8 0.0062(4) 0.0104(4) 0.0207(5) 0.000 0.000 -0.0021(4)
Sn1 0.0069(4) 0.0080(5) 0.0079(5) 0.000 0.000 0.0016(4)
S1 0.012(3) 0.010(2) 0.005(3) 0.000 0.000 -0.0009(18)
S2 0.007(2) 0.013(2) 0.010(2) 0.000 0.000 -0.004(2)
S3 0.006(2) 0.010(2) 0.010(3) 0.000 0.000 -0.002(2)
S4 0.008(2) 0.008(2) 0.010(2) 0.000 0.000 0.0019(18)
S5 0.009(2) 0.014(2) 0.006(2) 0.000 0.000 0.0020(17)
S6 0.008(2) 0.009(2) 0.008(2) 0.000 0.000 0.0006(16)
S7 0.008(2) 0.014(2) 0.014(3) 0.000 0.000 -0.006(2)
S8 0.011(2) 0.012(2) 0.009(2) 0.000 0.000 -0.0014(16)
S9 0.009(2) 0.021(3) 0.013(2) 0.000 0.000 -0.0090(18)
S10 0.009(2) 0.029(3) 0.012(2) 0.000 0.000 -0.011(2)
S11 0.010(2) 0.007(2) 0.007(2) 0.000 0.000 0.0045(17)
S12 0.013(2) 0.012(2) 0.009(2) 0.000 0.000 0.001(2)
S13 0.013(2) 0.008(2) 0.008(2) 0.000 0.000 0.0007(18)
O14 0.023(4) 0.022(5) 0.056(6) 0.000 0.000 -0.004(4)
S14 0.023(4) 0.022(5) 0.056(6) 0.000 0.000 -0.004(4)

loop_
_atom_type_symbol
_atom_type_description
_atom_type_scat_dispersion_real
_atom_type_scat_dispersion_imag
_atom_type_scat_source
S S 0.1246 0.1234 'International Tables Vol C Tables 4.2.6.8 and 6.1.1.4'
Sn Sn -0.6537 1.4246 'International Tables Vol C Tables 4.2.6.8 and 6.1.1.4'
Dy Dy -0.1892 4.4098 'International Tables Vol C Tables 4.2.6.8 and 6.1.1.4'
O O 0.0106 0.0060 'International Tables Vol C Tables 4.2.6.8 and 6.1.1.4'

loop_
_geom_angle_atom_site_label_1
_geom_angle_atom_site_label_2
_geom_angle_atom_site_label_3
_geom_angle_site_symmetry_1
_geom_angle_site_symmetry_3
_geom_angle
S8 Dy1 S9 . 6_564 146.41(14)
S8 Dy1 S3 . . 124.06(10)
S9 Dy1 S3 6_564 . 78.05(13)
S8 Dy1 S3 . 1_455 124.06(10)
S9 Dy1 S3 6_564 1_455 78.05(13)
S3 Dy1 S3 . 1_455 86.14(13)
S8 Dy1 S6 . 1_455 76.95(11)
S9 Dy1 S6 6_564 1_455 78.66(12)
S3 Dy1 S6 . 1_455 156.70(14)
S3 Dy1 S6 1_455 1_455 89.24(10)
S8 Dy1 S6 . . 76.95(11)
S9 Dy1 S6 6_564 . 78.66(12)
S3 Dy1 S6 . . 89.24(10)
S3 Dy1 S6 1_455 . 156.70(14)
S6 Dy1 S6 1_455 . 86.02(13)
S8 Dy1 S11 . . 68.38(12)
S9 Dy1 S11 6_564 . 145.21(13)
S3 Dy1 S11 . . 76.72(12)
S3 Dy1 S11 1_455 . 76.72(12)
S6 Dy1 S11 1_455 . 124.29(10)
S6 Dy1 S11 . . 124.29(10)
S8 Dy1 Dy1 . 1_455 90.0
S9 Dy1 Dy1 6_564 1_455 90.0
S3 Dy1 Dy1 . 1_455 133.07(7)
S3 Dy1 Dy1 1_455 1_455 46.93(7)
S6 Dy1 Dy1 1_455 1_455 46.99(6)
S6 Dy1 Dy1 . 1_455 133.01(6)
S11 Dy1 Dy1 . 1_455 90.0
S8 Dy1 Dy1 . 1_655 90.0
S9 Dy1 Dy1 6_564 1_655 90.0
S3 Dy1 Dy1 . 1_655 46.93(7)
S3 Dy1 Dy1 1_455 1_655 133.07(7)
S6 Dy1 Dy1 1_455 1_655 133.01(6)
S6 Dy1 Dy1 . 1_655 46.99(6)
S11 Dy1 Dy1 . 1_655 90.0
Dy1 Dy1 Dy1 1_455 1_655 180.00(5)
S8 Dy1 Dy5 . . 159.81(9)
S9 Dy1 Dy5 6_564 . 53.78(10)
S3 Dy1 Dy5 . . 46.56(8)
S3 Dy1 Dy5 1_455 . 46.56(8)
S6 Dy1 Dy5 1_455 . 116.87(9)
S6 Dy1 Dy5 . . 116.87(9)
S11 Dy1 Dy5 . . 91.43(9)
Dy1 Dy1 Dy5 1_455 . 90.0
Dy1 Dy1 Dy5 1_655 . 90.0
S8 Dy1 Dy7 . 2_564 90.29(9)
S9 Dy1 Dy7 6_564 2_564 56.12(10)
S3 Dy1 Dy7 . 2_564 117.79(10)
S3 Dy1 Dy7 1_455 2_564 117.79(10)
S6 Dy1 Dy7 1_455 2_564 46.02(7)
S6 Dy1 Dy7 . 2_564 46.02(7)
S11 Dy1 Dy7 . 2_564 158.67(9)
Dy1 Dy1 Dy7 1_455 2_564 90.0
Dy1 Dy1 Dy7 1_655 2_564 90.0
Dy5 Dy1 Dy7 . 2_564 109.91(3)
S14 Dy2 O14 5 5 0.0(5)
S14 Dy2 S14 5 5_455 104.1(3)
O14 Dy2 S14 5 5_455 104.1(3)
S14 Dy2 O14 5 5_455 104.1(3)
O14 Dy2 O14 5 5_455 104.1(3)
S14 Dy2 O14 5_455 5_455 0.0(4)
S14 Dy2 S7 5 . 73.79(19)
O14 Dy2 S7 5 . 73.79(19)
S14 Dy2 S7 5_455 . 73.79(19)
O14 Dy2 S7 5_455 . 73.79(19)
S14 Dy2 S5 5 . 74.03(17)
O14 Dy2 S5 5 . 74.03(17)
S14 Dy2 S5 5_455 . 74.03(17)
O14 Dy2 S5 5_455 . 74.03(17)
S7 Dy2 S5 . . 126.46(14)
S14 Dy2 S1 5 5_445 144.2(2)
O14 Dy2 S1 5 5_445 144.2(2)
S14 Dy2 S1 5_455 5_445 78.26(16)
O14 Dy2 S1 5_455 5_445 78.26(16)
S7 Dy2 S1 . 5_445 72.68(12)
S5 Dy2 S1 . 5_445 138.10(7)
S14 Dy2 S1 5 5_545 78.26(16)
O14 Dy2 S1 5 5_545 78.26(16)
S14 Dy2 S1 5_455 5_545 144.2(2)
O14 Dy2 S1 5_455 5_545 144.2(2)
S7 Dy2 S1 . 5_545 72.68(12)
S5 Dy2 S1 . 5_545 138.10(7)
S1 Dy2 S1 5_445 5_545 80.07(11)
S14 Dy2 S2 5 . 78.71(18)
O14 Dy2 S2 5 . 78.71(18)
S14 Dy2 S2 5_455 . 143.7(2)
O14 Dy2 S2 5_455 . 143.7(2)
S7 Dy2 S2 . . 138.79(7)
S5 Dy2 S2 . . 72.10(11)
S1 Dy2 S2 5_445 . 120.68(12)
S1 Dy2 S2 5_545 . 72.10(11)
S14 Dy2 S2 5 1_455 143.7(2)
O14 Dy2 S2 5 1_455 143.7(2)
S14 Dy2 S2 5_455 1_455 78.71(18)
O14 Dy2 S2 5_455 1_455 78.71(18)
S7 Dy2 S2 . 1_455 138.79(7)
S5 Dy2 S2 . 1_455 72.10(11)
S1 Dy2 S2 5_445 1_455 72.10(11)
S1 Dy2 S2 5_545 1_455 120.68(12)
S2 Dy2 S2 . 1_455 78.91(12)
S14 Dy2 Dy2 5 1_455 142.03(14)
O14 Dy2 Dy2 5 1_455 142.03(14)
S14 Dy2 Dy2 5_455 1_455 37.97(14)
O14 Dy2 Dy2 5_455 1_455 37.97(14)
S7 Dy2 Dy2 . 1_455 90.0
S5 Dy2 Dy2 . 1_455 90.0
S1 Dy2 Dy2 5_445 1_455 49.97(6)
S1 Dy2 Dy2 5_545 1_455 130.03(6)
S2 Dy2 Dy2 . 1_455 129.46(6)
S2 Dy2 Dy2 1_455 1_455 50.54(6)
S14 Dy2 Dy2 5 1_655 37.97(14)
O14 Dy2 Dy2 5 1_655 37.97(14)
S14 Dy2 Dy2 5_455 1_655 142.03(14)
O14 Dy2 Dy2 5_455 1_655 142.03(14)
S7 Dy2 Dy2 . 1_655 90.0
S5 Dy2 Dy2 . 1_655 90.0
S1 Dy2 Dy2 5_445 1_655 130.03(6)
S1 Dy2 Dy2 5_545 1_655 49.97(6)
S2 Dy2 Dy2 . 1_655 50.54(6)
S2 Dy2 Dy2 1_455 1_655 129.46(6)
Dy2 Dy2 Dy2 1_455 1_655 180.00(6)
O14 Dy3 S5 . 5_545 75.25(16)
O14 Dy3 S5 . 5_445 75.25(16)
S5 Dy3 S5 5_545 5_445 86.32(13)
O14 Dy3 S10 . . 140.5(2)
S5 Dy3 S10 5_545 . 76.23(12)
S5 Dy3 S10 5_445 . 76.23(12)
O14 Dy3 S8 . 5_445 70.86(16)
S5 Dy3 S8 5_545 5_445 146.11(13)
S5 Dy3 S8 5_445 5_445 85.38(10)
S10 Dy3 S8 . 5_445 132.79(8)
O14 Dy3 S8 . 5_545 70.86(16)
S5 Dy3 S8 5_545 5_545 85.38(10)
S5 Dy3 S8 5_445 5_545 146.11(13)
S10 Dy3 S8 . 5_545 132.79(8)
S8 Dy3 S8 5_445 5_545 83.46(11)
O14 Dy3 S11 . 5_545 133.50(11)
S5 Dy3 S11 5_545 5_545 86.83(9)
S5 Dy3 S11 5_445 5_545 146.92(13)
S10 Dy3 S11 . 5_545 70.70(11)
S8 Dy3 S11 5_445 5_545 116.65(11)
S8 Dy3 S11 5_545 5_545 65.12(11)
O14 Dy3 S11 . 5_445 133.50(11)
S5 Dy3 S11 5_545 5_445 146.92(13)
S5 Dy3 S11 5_445 5_445 86.83(9)
S10 Dy3 S11 . 5_445 70.70(11)
S8 Dy3 S11 5_445 5_445 65.12(11)
S8 Dy3 S11 5_545 5_445 116.65(11)
S11 Dy3 S11 5_545 5_445 81.52(11)
O14 Dy3 Dy3 . 1_455 90.0
S5 Dy3 Dy3 5_545 1_455 133.16(6)
S5 Dy3 Dy3 5_445 1_455 46.84(6)
S10 Dy3 Dy3 . 1_455 90.0
S8 Dy3 Dy3 5_445 1_455 48.27(6)
S8 Dy3 Dy3 5_545 1_455 131.73(6)
S11 Dy3 Dy3 5_545 1_455 130.76(5)
S11 Dy3 Dy3 5_445 1_455 49.24(5)
O14 Dy3 Dy3 . 1_655 90.0
S5 Dy3 Dy3 5_545 1_655 46.84(6)
S5 Dy3 Dy3 5_445 1_655 133.16(6)
S10 Dy3 Dy3 . 1_655 90.0
S8 Dy3 Dy3 5_445 1_655 131.73(6)
S8 Dy3 Dy3 5_545 1_655 48.27(6)
S11 Dy3 Dy3 5_545 1_655 49.24(5)
S11 Dy3 Dy3 5_445 1_655 130.76(5)
Dy3 Dy3 Dy3 1_455 1_655 180.00(3)
O14 Dy3 Dy8 . 5_445 45.47(18)
S5 Dy3 Dy8 5_545 5_445 107.98(9)
S5 Dy3 Dy8 5_445 5_445 107.98(9)
S10 Dy3 Dy8 . 5_445 174.01(11)
S8 Dy3 Dy8 5_445 5_445 44.94(7)
S8 Dy3 Dy8 5_545 5_445 44.94(7)
S11 Dy3 Dy8 5_545 5_445 104.92(9)
S11 Dy3 Dy8 5_445 5_445 104.92(8)
Dy3 Dy3 Dy8 1_455 5_445 90.0
Dy3 Dy3 Dy8 1_655 5_445 90.0
S5 Dy4 S5 5_445 5_545 86.51(13)
S5 Dy4 S4 5_445 5_545 151.45(13)
S5 Dy4 S4 5_545 5_545 87.87(10)
S5 Dy4 S4 5_445 5_445 87.87(10)
S5 Dy4 S4 5_545 5_445 151.45(13)
S4 Dy4 S4 5_545 5_445 83.83(12)
S5 Dy4 S2 5_445 5_445 76.38(11)
S5 Dy4 S2 5_545 5_445 76.38(11)
S4 Dy4 S2 5_545 5_445 75.09(11)
S4 Dy4 S2 5_445 5_445 75.09(11)
S5 Dy4 S12 5_445 5_545 137.58(12)
S5 Dy4 S12 5_545 5_545 82.10(11)
S4 Dy4 S12 5_545 5_545 68.88(12)
S4 Dy4 S12 5_445 5_545 119.56(13)
S2 Dy4 S12 5_445 5_545 138.40(7)
S5 Dy4 S12 5_445 5_445 82.10(11)
S5 Dy4 S12 5_545 5_445 137.58(12)
S4 Dy4 S12 5_545 5_445 119.56(13)
S4 Dy4 S12 5_445 5_445 68.88(12)
S2 Dy4 S12 5_445 5_445 138.40(7)
S12 Dy4 S12 5_545 5_445 79.43(12)
S5 Dy4 Dy4 5_445 1_655 133.25(7)
S5 Dy4 Dy4 5_545 1_655 46.75(7)
S4 Dy4 Dy4 5_545 1_655 48.09(6)
S4 Dy4 Dy4 5_445 1_655 131.91(6)
S2 Dy4 Dy4 5_445 1_655 90.0
S12 Dy4 Dy4 5_545 1_655 50.28(6)
S12 Dy4 Dy4 5_445 1_655 129.72(6)
S5 Dy4 Dy4 5_445 1_455 46.75(7)
S5 Dy4 Dy4 5_545 1_455 133.25(7)
S4 Dy4 Dy4 5_545 1_455 131.91(6)
S4 Dy4 Dy4 5_445 1_455 48.09(6)
S2 Dy4 Dy4 5_445 1_455 90.0
S12 Dy4 Dy4 5_545 1_455 129.72(6)
S12 Dy4 Dy4 5_445 1_455 50.28(6)
Dy4 Dy4 Dy4 1_655 1_455 180.00(5)
S5 Dy4 Dy3 5_445 . 45.15(7)
S5 Dy4 Dy3 5_545 . 45.15(7)
S4 Dy4 Dy3 5_545 . 132.57(7)
S4 Dy4 Dy3 5_445 . 132.57(7)
S2 Dy4 Dy3 5_445 . 85.62(10)
S12 Dy4 Dy3 5_545 . 103.71(10)
S12 Dy4 Dy3 5_445 . 103.71(10)
Dy4 Dy4 Dy3 1_655 . 90.0
Dy4 Dy4 Dy3 1_455 . 90.0
S5 Dy4 Dy8 5_445 6 133.99(7)
S5 Dy4 Dy8 5_545 6 133.99(7)
S4 Dy4 Dy8 5_545 6 46.20(7)
S4 Dy4 Dy8 5_445 6 46.20(7)
S2 Dy4 Dy8 5_445 6 91.32(10)
S12 Dy4 Dy8 5_545 6 78.60(10)
S12 Dy4 Dy8 5_445 6 78.60(10)
Dy4 Dy4 Dy8 1_655 6 90.0
Dy4 Dy4 Dy8 1_455 6 90.0
Dy3 Dy4 Dy8 . 6 176.94(3)
S7 Dy5 S7 5 5_455 85.19(13)
S7 Dy5 S3 5 . 86.84(11)
S7 Dy5 S3 5_455 . 149.10(16)
S7 Dy5 S3 5 1_455 149.10(16)
S7 Dy5 S3 5_455 1_455 86.84(11)
S3 Dy5 S3 . 1_455 84.86(13)
S7 Dy5 S1 5 . 74.57(12)
S7 Dy5 S1 5_455 . 74.57(12)
S3 Dy5 S1 . . 74.54(12)
S3 Dy5 S1 1_455 . 74.54(12)
S7 Dy5 S12 5 6_464 118.62(13)
S7 Dy5 S12 5_455 6_464 67.02(12)
S3 Dy5 S12 . 6_464 141.31(14)
S3 Dy5 S12 1_455 6_464 85.06(11)
S1 Dy5 S12 . 6_464 137.24(8)
S7 Dy5 S12 5 6_564 67.02(12)
S7 Dy5 S12 5_455 6_564 118.62(13)
S3 Dy5 S12 . 6_564 85.06(11)
S3 Dy5 S12 1_455 6_564 141.31(14)
S1 Dy5 S12 . 6_564 137.24(8)
S12 Dy5 S12 6_464 6_564 79.93(13)
S7 Dy5 S9 5 6_564 133.23(9)
S7 Dy5 S9 5_455 6_564 133.23(9)
S3 Dy5 S9 . 6_564 71.02(11)
S3 Dy5 S9 1_455 6_564 71.02(11)
S1 Dy5 S9 . 6_564 132.68(13)
S12 Dy5 S9 6_464 6_564 70.38(11)
S12 Dy5 S9 6_564 6_564 70.38(11)
S7 Dy5 Dy5 5 1_455 132.60(7)
S7 Dy5 Dy5 5_455 1_455 47.40(7)
S3 Dy5 Dy5 . 1_455 132.43(7)
S3 Dy5 Dy5 1_455 1_455 47.57(7)
S1 Dy5 Dy5 . 1_455 90.0
S12 Dy5 Dy5 6_464 1_455 50.03(6)
S12 Dy5 Dy5 6_564 1_455 129.97(6)
S9 Dy5 Dy5 6_564 1_455 90.0
S7 Dy5 Dy5 5 1_655 47.40(7)
S7 Dy5 Dy5 5_455 1_655 132.60(7)
S3 Dy5 Dy5 . 1_655 47.57(7)
S3 Dy5 Dy5 1_455 1_655 132.43(7)
S1 Dy5 Dy5 . 1_655 90.0
S12 Dy5 Dy5 6_464 1_655 129.97(6)
S12 Dy5 Dy5 6_564 1_655 50.03(6)
S9 Dy5 Dy5 6_564 1_655 90.0
Dy5 Dy5 Dy5 1_455 1_655 180.0
S7 Dy5 Dy1 5 . 132.63(8)
S7 Dy5 Dy1 5_455 . 132.63(8)
S3 Dy5 Dy1 . . 45.84(7)
S3 Dy5 Dy1 1_455 . 45.84(7)
S1 Dy5 Dy1 . . 88.12(9)
S12 Dy5 Dy1 6_464 . 104.13(10)
S12 Dy5 Dy1 6_564 . 104.13(10)
S9 Dy5 Dy1 6_564 . 44.56(9)
Dy5 Dy5 Dy1 1_455 . 90.0
Dy5 Dy5 Dy1 1_655 . 90.0
S7 Dy5 Dy8 5 5_455 45.99(8)
S7 Dy5 Dy8 5_455 5_455 45.99(8)
S3 Dy5 Dy8 . 5_455 132.78(8)
S3 Dy5 Dy8 1_455 5_455 132.78(8)
S1 Dy5 Dy8 . 5_455 88.11(9)
S12 Dy5 Dy8 6_464 5_455 78.71(9)
S12 Dy5 Dy8 6_564 5_455 78.71(9)
S9 Dy5 Dy8 6_564 5_455 139.21(9)
Dy5 Dy5 Dy8 1_455 5_455 90.0
Dy5 Dy5 Dy8 1_655 5_455 90.0
Dy1 Dy5 Dy8 . 5_455 176.23(4)
S11 Dy6 S11 5_445 5_545 85.99(12)
S11 Dy6 S1 5_445 5_545 149.95(14)
S11 Dy6 S1 5_545 5_545 86.85(10)
S11 Dy6 S1 5_445 5_445 86.85(9)
S11 Dy6 S1 5_545 5_445 149.95(14)
S1 Dy6 S1 5_545 5_445 84.89(12)
S11 Dy6 S3 5_445 5_445 75.16(11)
S11 Dy6 S3 5_545 5_445 75.16(11)
S1 Dy6 S3 5_545 5_445 74.79(12)
S1 Dy6 S3 5_445 5_445 74.79(12)
S11 Dy6 S13 5_445 5_545 138.49(12)
S11 Dy6 S13 5_545 5_545 82.60(10)
S1 Dy6 S13 5_545 5_545 68.99(11)
S1 Dy6 S13 5_445 5_545 120.66(12)
S3 Dy6 S13 5_445 5_545 138.20(6)
S11 Dy6 S13 5_445 5_445 82.60(10)
S11 Dy6 S13 5_545 5_445 138.49(12)
S1 Dy6 S13 5_545 5_445 120.66(12)
S1 Dy6 S13 5_445 5_445 68.99(11)
S3 Dy6 S13 5_445 5_445 138.20(6)
S13 Dy6 S13 5_545 5_445 80.09(11)
S11 Dy6 S10 5_445 . 67.46(10)
S11 Dy6 S10 5_545 . 67.46(10)
S1 Dy6 S10 5_545 . 134.86(8)
S1 Dy6 S10 5_445 . 134.86(8)
S3 Dy6 S10 5_445 . 127.89(13)
S13 Dy6 S10 5_545 . 71.30(10)
S13 Dy6 S10 5_445 . 71.30(10)
S11 Dy6 Dy6 5_445 1_655 133.00(6)
S11 Dy6 Dy6 5_545 1_655 47.00(6)
S1 Dy6 Dy6 5_545 1_655 47.55(6)
S1 Dy6 Dy6 5_445 1_655 132.45(6)
S3 Dy6 Dy6 5_445 1_655 90.0
S13 Dy6 Dy6 5_545 1_655 49.95(5)
S13 Dy6 Dy6 5_445 1_655 130.05(5)
S10 Dy6 Dy6 . 1_655 90.0
S11 Dy6 Dy6 5_445 1_455 47.00(6)
S11 Dy6 Dy6 5_545 1_455 133.00(6)
S1 Dy6 Dy6 5_545 1_455 132.45(6)
S1 Dy6 Dy6 5_445 1_455 47.55(6)
S3 Dy6 Dy6 5_445 1_455 90.0
S13 Dy6 Dy6 5_545 1_455 130.05(5)
S13 Dy6 Dy6 5_445 1_455 49.95(5)
S10 Dy6 Dy6 . 1_455 90.0
Dy6 Dy6 Dy6 1_655 1_455 180.00(5)
S2 Dy7 S2 . 1_455 85.20(14)
S2 Dy7 S6 . 2_665 87.83(11)
S2 Dy7 S6 1_455 2_665 150.73(13)
S2 Dy7 S6 . 2_565 150.73(13)
S2 Dy7 S6 1_455 2_565 87.83(11)
S6 Dy7 S6 2_665 2_565 84.49(13)
S2 Dy7 S4 . . 75.80(11)
S2 Dy7 S4 1_455 . 75.80(11)
S6 Dy7 S4 2_665 . 74.93(11)
S6 Dy7 S4 2_565 . 74.93(11)
S2 Dy7 S13 . 5_445 119.86(13)
S2 Dy7 S13 1_455 5_445 68.11(12)
S6 Dy7 S13 2_665 5_445 138.30(12)
S6 Dy7 S13 2_565 5_445 83.21(10)
S4 Dy7 S13 . 5_445 138.23(6)
S2 Dy7 S13 . 5_545 68.11(12)
S2 Dy7 S13 1_455 5_545 119.86(13)
S6 Dy7 S13 2_665 5_545 83.21(10)
S6 Dy7 S13 2_565 5_545 138.30(12)
S4 Dy7 S13 . 5_545 138.23(6)
S13 Dy7 S13 5_445 5_545 80.06(11)
S2 Dy7 Dy7 . 1_455 132.60(7)
S2 Dy7 Dy7 1_455 1_455 47.40(7)
S6 Dy7 Dy7 2_665 1_455 132.25(6)
S6 Dy7 Dy7 2_565 1_455 47.75(6)
S4 Dy7 Dy7 . 1_455 90.0
S13 Dy7 Dy7 5_445 1_455 49.97(6)
S13 Dy7 Dy7 5_545 1_455 130.03(6)
S2 Dy7 Dy7 . 1_655 47.40(7)
S2 Dy7 Dy7 1_455 1_655 132.60(7)
S6 Dy7 Dy7 2_665 1_655 47.75(6)
S6 Dy7 Dy7 2_565 1_655 132.25(6)
S4 Dy7 Dy7 . 1_655 90.0
S13 Dy7 Dy7 5_445 1_655 130.03(6)
S13 Dy7 Dy7 5_545 1_655 49.97(6)
Dy7 Dy7 Dy7 1_455 1_655 180.00(8)
S2 Dy7 Dy1 . 2_565 132.94(8)
S2 Dy7 Dy1 1_455 2_565 132.94(8)
S6 Dy7 Dy1 2_665 2_565 45.18(7)
S6 Dy7 Dy1 2_565 2_565 45.18(7)
S4 Dy7 Dy1 . 2_565 87.21(9)
S13 Dy7 Dy1 5_445 2_565 102.10(8)
S13 Dy7 Dy1 5_545 2_565 102.10(8)
Dy7 Dy7 Dy1 1_455 2_565 90.0
Dy7 Dy7 Dy1 1_655 2_565 90.0
S8 Dy8 S8 1_655 . 87.33(13)
S8 Dy8 S14 1_655 5 68.79(14)
S8 Dy8 S14 . 5 68.79(14)
S8 Dy8 O14 1_655 5 68.79(14)
S8 Dy8 O14 . 5 68.79(14)
S14 Dy8 O14 5 5 0.0(3)
S8 Dy8 S7 1_655 . 137.78(12)
S8 Dy8 S7 . . 79.92(11)
S14 Dy8 S7 5 . 69.06(15)
O14 Dy8 S7 5 . 69.06(15)
S8 Dy8 S7 1_655 1_655 79.92(11)
S8 Dy8 S7 . 1_655 137.78(12)
S14 Dy8 S7 5 1_655 69.06(15)
O14 Dy8 S7 5 1_655 69.06(15)
S7 Dy8 S7 . 1_655 83.07(13)
S8 Dy8 S4 1_655 2_564 145.71(13)
S8 Dy8 S4 . 2_564 85.03(10)
S14 Dy8 S4 5 2_564 136.99(8)
O14 Dy8 S4 5 2_564 136.99(8)
S7 Dy8 S4 . 2_564 73.29(12)
S7 Dy8 S4 1_655 2_564 126.09(13)
S8 Dy8 S4 1_655 2_664 85.03(10)
S8 Dy8 S4 . 2_664 145.71(13)
S14 Dy8 S4 5 2_664 136.99(8)
O14 Dy8 S4 5 2_664 136.99(8)
S7 Dy8 S4 . 2_664 126.09(13)
S7 Dy8 S4 1_655 2_664 73.29(12)
S4 Dy8 S4 2_564 2_664 82.77(12)
S8 Dy8 S6 1_655 . 73.43(10)
S8 Dy8 S6 . . 73.43(10)
S14 Dy8 S6 5 . 126.78(17)
O14 Dy8 S6 5 . 126.78(17)
S7 Dy8 S6 . . 137.80(7)
S7 Dy8 S6 1_655 . 137.80(7)
S4 Dy8 S6 2_564 . 72.35(11)
S4 Dy8 S6 2_664 . 72.35(11)
S8 Dy8 Dy8 1_655 1_455 133.66(6)
S8 Dy8 Dy8 . 1_455 46.34(6)
S14 Dy8 Dy8 5 1_455 90.0
O14 Dy8 Dy8 5 1_455 90.0
S7 Dy8 Dy8 . 1_455 48.47(7)
S7 Dy8 Dy8 1_655 1_455 131.53(7)
S4 Dy8 Dy8 2_564 1_455 48.62(6)
S4 Dy8 Dy8 2_664 1_455 131.38(6)
S6 Dy8 Dy8 . 1_455 90.0
S8 Dy8 Dy8 1_655 1_655 46.34(6)
S8 Dy8 Dy8 . 1_655 133.66(6)
S14 Dy8 Dy8 5 1_655 90.0
O14 Dy8 Dy8 5 1_655 90.0
S7 Dy8 Dy8 . 1_655 131.53(7)
S7 Dy8 Dy8 1_655 1_655 48.47(7)
S4 Dy8 Dy8 2_564 1_655 131.38(6)
S4 Dy8 Dy8 2_664 1_655 48.62(6)
S6 Dy8 Dy8 . 1_655 90.0
Dy8 Dy8 Dy8 1_455 1_655 180.0
S8 Dy8 Dy3 1_655 5 47.11(7)
S8 Dy8 Dy3 . 5 47.11(7)
S14 Dy8 Dy3 5 5 40.19(15)
O14 Dy8 Dy3 5 5 40.19(15)
S7 Dy8 Dy3 . 5 98.71(10)
S7 Dy8 Dy3 1_655 5 98.71(10)
S4 Dy8 Dy3 2_564 5 131.84(7)
S4 Dy8 Dy3 2_664 5 131.84(7)
S6 Dy8 Dy3 . 5 86.59(9)
Dy8 Dy8 Dy3 1_455 5 90.0
Dy8 Dy8 Dy3 1_655 5 90.0
S12 Sn1 S13 . . 177.64(19)
S12 Sn1 S10 . 5_455 91.72(15)
S13 Sn1 S10 . 5_455 89.85(14)
S12 Sn1 S10 . 5 91.72(15)
S13 Sn1 S10 . 5 89.85(14)
S10 Sn1 S10 5_455 5 96.82(16)
S12 Sn1 S9 . . 88.85(14)
S13 Sn1 S9 . . 89.58(14)
S10 Sn1 S9 5_455 . 179.39(19)
S10 Sn1 S9 5 . 83.40(8)
S12 Sn1 S9 . 1_455 88.85(14)
S13 Sn1 S9 . 1_455 89.58(13)
S10 Sn1 S9 5_455 1_455 83.40(8)
S10 Sn1 S9 5 1_455 179.39(19)
S9 Sn1 S9 . 1_455 96.38(16)
Dy6 S1 Dy6 5_455 5 84.89(12)
Dy6 S1 Dy5 5_455 . 105.14(12)
Dy6 S1 Dy5 5 . 105.14(12)
Dy6 S1 Dy2 5_455 5 150.61(19)
Dy6 S1 Dy2 5 5 90.17(6)
Dy5 S1 Dy2 . 5 104.12(12)
Dy6 S1 Dy2 5_455 5_455 90.17(6)
Dy6 S1 Dy2 5 5_455 150.61(19)
Dy5 S1 Dy2 . 5_455 104.12(12)
Dy2 S1 Dy2 5 5_455 80.07(11)
Dy7 S2 Dy7 . 1_655 85.20(14)
Dy7 S2 Dy4 . 5 104.92(13)
Dy7 S2 Dy4 1_655 5 104.92(13)
Dy7 S2 Dy2 . . 90.90(5)
Dy7 S2 Dy2 1_655 . 151.17(18)
Dy4 S2 Dy2 5 . 103.69(13)
Dy7 S2 Dy2 . 1_655 151.17(18)
Dy7 S2 Dy2 1_655 1_655 90.90(5)
Dy4 S2 Dy2 5 1_655 103.69(13)
Dy2 S2 Dy2 . 1_655 78.91(12)
Dy1 S3 Dy1 . 1_655 86.14(13)
Dy1 S3 Dy5 . 1_655 151.58(19)
Dy1 S3 Dy5 1_655 1_655 87.60(5)
Dy1 S3 Dy5 . . 87.60(5)
Dy1 S3 Dy5 1_655 . 151.58(19)
Dy5 S3 Dy5 1_655 . 84.86(13)
Dy1 S3 Dy6 . 5 102.89(13)
Dy1 S3 Dy6 1_655 5 102.89(13)
Dy5 S3 Dy6 1_655 5 105.53(13)
Dy5 S3 Dy6 . 5 105.53(13)
Dy4 S4 Dy4 5 5_455 83.83(12)
Dy4 S4 Dy7 5 . 104.18(12)
Dy4 S4 Dy7 5_455 . 104.18(12)
Dy4 S4 Dy8 5 2_665 88.21(5)
Dy4 S4 Dy8 5_455 2_665 148.43(17)
Dy7 S4 Dy8 . 2_665 107.38(12)
Dy4 S4 Dy8 5 2_565 148.43(17)
Dy4 S4 Dy8 5_455 2_565 88.21(5)
Dy7 S4 Dy8 . 2_565 107.38(12)
Dy8 S4 Dy8 2_665 2_565 82.77(12)
Dy4 S5 Dy4 5 5_455 86.51(13)
Dy4 S5 Dy3 5 5_455 159.03(18)
Dy4 S5 Dy3 5_455 5_455 89.79(4)
Dy4 S5 Dy3 5 5 89.79(4)
Dy4 S5 Dy3 5_455 5 159.03(18)
Dy3 S5 Dy3 5_455 5 86.32(13)
Dy4 S5 Dy2 5 . 107.56(12)
Dy4 S5 Dy2 5_455 . 107.56(12)
Dy3 S5 Dy2 5_455 . 93.24(12)
Dy3 S5 Dy2 5 . 93.24(12)
Dy1 S6 Dy1 1_655 . 86.02(13)
Dy1 S6 Dy7 1_655 2_564 153.67(17)
Dy1 S6 Dy7 . 2_564 88.80(5)
Dy1 S6 Dy7 1_655 2_664 88.80(5)
Dy1 S6 Dy7 . 2_664 153.67(17)
Dy7 S6 Dy7 2_564 2_664 84.49(13)
Dy1 S6 Dy8 1_655 . 100.99(12)
Dy1 S6 Dy8 . . 100.99(12)
Dy7 S6 Dy8 2_564 . 105.34(11)
Dy7 S6 Dy8 2_664 . 105.34(11)
Dy5 S7 Dy5 5_445 5_545 85.19(13)
Dy5 S7 Dy8 5_445 1_455 89.21(5)
Dy5 S7 Dy8 5_545 1_455 152.1(2)
Dy5 S7 Dy8 5_445 . 152.1(2)
Dy5 S7 Dy8 5_545 . 89.21(5)
Dy8 S7 Dy8 1_455 . 83.07(13)
Dy5 S7 Dy2 5_445 . 108.48(14)
Dy5 S7 Dy2 5_545 . 108.48(14)
Dy8 S7 Dy2 1_455 . 99.23(13)
Dy8 S7 Dy2 . . 99.23(13)
Dy1 S8 Dy8 . 1_455 108.55(12)
Dy1 S8 Dy8 . . 108.55(12)
Dy8 S8 Dy8 1_455 . 87.33(13)
Dy1 S8 Dy3 . 5 99.06(12)
Dy8 S8 Dy3 1_455 5 152.05(17)
Dy8 S8 Dy3 . 5 87.95(5)
Dy1 S8 Dy3 . 5_455 99.06(12)
Dy8 S8 Dy3 1_455 5_455 87.95(5)
Dy8 S8 Dy3 . 5_455 152.05(17)
Dy3 S8 Dy3 5 5_455 83.46(11)
Sn1 S9 Sn1 . 1_655 96.38(16)
Sn1 S9 Dy1 . 6_565 131.79(8)
Sn1 S9 Dy1 1_655 6_565 131.79(8)
Sn1 S9 Dy5 . 6_565 96.74(13)
Sn1 S9 Dy5 1_655 6_565 96.74(13)
Dy1 S9 Dy5 6_565 6_565 81.66(13)
Sn1 S10 Sn1 5_545 5_445 96.82(16)
Sn1 S10 Dy3 5_545 . 131.34(8)
Sn1 S10 Dy3 5_445 . 131.34(8)
Sn1 S10 Dy6 5_545 . 96.03(14)
Sn1 S10 Dy6 5_445 . 96.03(14)
Dy3 S10 Dy6 . . 86.55(13)
Dy6 S11 Dy6 5 5_455 85.99(12)
Dy6 S11 Dy1 5 . 105.23(11)
Dy6 S11 Dy1 5_455 . 105.23(11)
Dy6 S11 Dy3 5 5_455 158.35(16)
Dy6 S11 Dy3 5_455 5_455 92.23(4)
Dy1 S11 Dy3 . 5_455 96.07(11)
Dy6 S11 Dy3 5 5 92.23(4)
Dy6 S11 Dy3 5_455 5 158.35(16)
Dy1 S11 Dy3 . 5 96.07(11)
Dy3 S11 Dy3 5_455 5 81.52(11)
Sn1 S12 Dy5 . 6_565 103.38(14)
Sn1 S12 Dy5 . 6_465 103.38(14)
Dy5 S12 Dy5 6_565 6_465 79.93(13)
Sn1 S12 Dy4 . 5_455 104.21(14)
Dy5 S12 Dy4 6_565 5_455 152.42(18)
Dy5 S12 Dy4 6_465 5_455 93.75(5)
Sn1 S12 Dy4 . 5 104.21(14)
Dy5 S12 Dy4 6_565 5 93.75(5)
Dy5 S12 Dy4 6_465 5 152.42(18)
Dy4 S12 Dy4 5_455 5 79.43(12)
Sn1 S13 Dy6 . 5_455 102.09(12)
Sn1 S13 Dy6 . 5 102.09(12)
Dy6 S13 Dy6 5_455 5 80.09(11)
Sn1 S13 Dy7 . 5 105.50(12)
Dy6 S13 Dy7 5_455 5 152.39(16)
Dy6 S13 Dy7 5 5 93.35(5)
Sn1 S13 Dy7 . 5_455 105.50(12)
Dy6 S13 Dy7 5_455 5_455 93.35(5)
Dy6 S13 Dy7 5 5_455 152.39(16)
Dy7 S13 Dy7 5 5_455 80.06(11)
Dy2 O14 Dy2 5_445 5_545 104.1(3)
Dy2 O14 Dy3 5_445 . 114.6(2)
Dy2 O14 Dy3 5_545 . 114.6(2)
Dy2 O14 Dy8 5_445 5_445 114.9(2)
Dy2 O14 Dy8 5_545 5_445 114.9(2)
Dy3 O14 Dy8 . 5_445 94.3(2)

loop_
_geom_bond_atom_site_label_1
_geom_bond_atom_site_label_2
_geom_bond_site_symmetry_2
_geom_bond_distance
Dy1 S8 . 2.711(4)
Dy1 S9 6_564 2.735(5)
Dy1 S3 . 2.769(3)
Dy1 S3 1_455 2.769(3)
Dy1 S6 1_455 2.772(3)
Dy1 S6 . 2.772(3)
Dy1 S11 . 2.784(4)
Dy1 Dy1 1_455 3.7822(8)
Dy1 Dy1 1_655 3.7822(8)
Dy1 Dy5 . 3.8567(14)
Dy1 Dy7 2_564 3.9078(15)
Dy2 S14 5 2.399(5)
Dy2 O14 5 2.399(5)
Dy2 S14 5_455 2.399(5)
Dy2 O14 5_455 2.399(5)
Dy2 S7 . 2.873(5)
Dy2 S5 . 2.914(5)
Dy2 S1 5_445 2.940(3)
Dy2 S1 5_545 2.940(3)
Dy2 S2 . 2.976(4)
Dy2 S2 1_455 2.976(4)
Dy2 Dy2 1_455 3.7822(8)
Dy2 Dy2 1_655 3.7822(8)
Dy3 O14 . 2.508(7)
Dy3 S5 5_545 2.765(3)
Dy3 S5 5_445 2.765(3)
Dy3 S10 . 2.807(5)
Dy3 S8 5_445 2.841(3)
Dy3 S8 5_545 2.841(3)
Dy3 S11 5_545 2.897(3)
Dy3 S11 5_445 2.897(3)
Dy3 Dy3 1_455 3.7822(8)
Dy3 Dy3 1_655 3.7822(8)
Dy3 Dy8 5_445 3.8753(14)
Dy4 S5 5_445 2.760(3)
Dy4 S5 5_545 2.760(3)
Dy4 S4 5_545 2.831(3)
Dy4 S4 5_445 2.831(3)
Dy4 S2 5_445 2.846(5)
Dy4 S12 5_545 2.960(4)
Dy4 S12 5_445 2.960(4)
Dy4 Dy4 1_655 3.7822(8)
Dy4 Dy4 1_455 3.7822(8)
Dy4 Dy8 6 3.9612(17)
Dy5 S7 5 2.794(4)
Dy5 S7 5_455 2.794(4)
Dy5 S3 . 2.803(4)
Dy5 S3 1_455 2.803(4)
Dy5 S1 . 2.892(5)
Dy5 S12 6_464 2.944(4)
Dy5 S12 6_564 2.944(4)
Dy5 S9 6_564 3.145(5)
Dy5 Dy5 1_455 3.7822(8)
Dy5 Dy5 1_655 3.7822(8)
Dy5 Dy8 5_455 3.9649(15)
Dy6 S11 5_445 2.773(3)
Dy6 S11 5_545 2.773(3)
Dy6 S1 5_545 2.802(3)
Dy6 S1 5_445 2.802(3)
Dy6 S3 5_445 2.876(5)
Dy6 S13 5_545 2.939(3)
Dy6 S13 5_445 2.939(3)
Dy6 S10 . 3.145(5)
Dy6 Dy6 1_655 3.7822(8)
Dy6 Dy6 1_455 3.7822(8)
Dy7 S2 . 2.794(4)
Dy7 S2 1_455 2.794(4)
Dy7 S6 2_665 2.813(3)
Dy7 S6 2_565 2.813(3)
Dy7 S4 . 2.837(5)
Dy7 S13 5_445 2.940(3)
Dy7 S13 5_545 2.940(3)
Dy7 Dy7 1_455 3.7822(8)
Dy7 Dy7 1_655 3.7822(8)
Dy7 Dy1 2_565 3.9078(15)
Dy8 S8 1_655 2.739(3)
Dy8 S8 . 2.739(3)
Dy8 S14 5 2.770(8)
Dy8 O14 5 2.770(8)
Dy8 S7 . 2.852(4)
Dy8 S7 1_655 2.852(4)
Dy8 S4 2_564 2.861(3)
Dy8 S4 2_664 2.861(3)
Dy8 S6 . 2.960(4)
Dy8 Dy8 1_455 3.7822(8)
Dy8 Dy8 1_655 3.7822(8)
Dy8 Dy3 5 3.8753(14)
Sn1 S12 . 2.481(5)
Sn1 S13 . 2.498(5)
Sn1 S10 5_455 2.529(3)
Sn1 S10 5 2.529(3)
Sn1 S9 . 2.537(3)
Sn1 S9 1_455 2.537(3)
S1 Dy6 5_455 2.802(3)
S1 Dy6 5 2.802(3)
S1 Dy2 5 2.940(3)
S1 Dy2 5_455 2.940(3)
S2 Dy7 1_655 2.794(4)
S2 Dy4 5 2.846(5)
S2 Dy2 1_655 2.976(4)
S3 Dy1 1_655 2.769(3)
S3 Dy5 1_655 2.803(4)
S3 Dy6 5 2.876(5)
S4 Dy4 5 2.831(3)
S4 Dy4 5_455 2.831(3)
S4 Dy8 2_665 2.861(3)
S4 Dy8 2_565 2.861(3)
S5 Dy4 5 2.760(3)
S5 Dy4 5_455 2.760(3)
S5 Dy3 5_455 2.765(3)
S5 Dy3 5 2.765(3)
S6 Dy1 1_655 2.772(3)
S6 Dy7 2_564 2.813(3)
S6 Dy7 2_664 2.813(3)
S7 Dy5 5_445 2.794(4)
S7 Dy5 5_545 2.794(4)
S7 Dy8 1_455 2.852(4)
S8 Dy8 1_455 2.739(3)
S8 Dy3 5 2.841(3)
S8 Dy3 5_455 2.841(3)
S9 Sn1 1_655 2.537(3)
S9 Dy1 6_565 2.735(5)
S9 Dy5 6_565 3.145(5)
S10 Sn1 5_545 2.529(3)
S10 Sn1 5_445 2.529(3)
S11 Dy6 5 2.773(3)
S11 Dy6 5_455 2.773(3)
S11 Dy3 5_455 2.897(3)
S11 Dy3 5 2.897(3)
S12 Dy5 6_565 2.944(4)
S12 Dy5 6_465 2.944(4)
S12 Dy4 5_455 2.960(4)
S12 Dy4 5 2.960(4)
S13 Dy6 5_455 2.939(3)
S13 Dy6 5 2.939(3)
S13 Dy7 5 2.940(3)
S13 Dy7 5_455 2.940(3)
O14 Dy2 5_445 2.399(5)
O14 Dy2 5_545 2.399(5)
O14 Dy8 5_445 2.770(8)
